data_2108781
loop_
_publ_author_name
'Safari, Fatemeh'
'Katrusiak, Andrzej'

_publ_section_title
;
 Structure--property relationships of molecular shape and orientation with
 compression and expansion of xylitol
;
_journal_issue 2
_journal_name_full 'Acta Crystallographica Section B'
_journal_page_first
;
;
_journal_paper_doi 10.1107/S2052520621000445
_journal_volume 77
_journal_year 2021
_chemical_absolute_configuration rm
_chemical_formula_moiety 'C5 H12 O5'
_chemical_formula_sum 'C5 H12 O5'
_chemical_formula_weight 152.15
_chemical_name_common xylitol
_space_group_crystal_system orthorhombic
_space_group_IT_number 19
_space_group_name_Hall 'P 2ac 2ab'
_space_group_name_H-M_alt 'P 21 21 21'
_atom_sites_solution_hydrogens geom
_atom_sites_solution_primary direct
_audit_creation_date 2020-01-07
_audit_creation_method
;
Olex2 1.2
(compiled 2017.03.28 svn.r3405 for OlexSys, GUI svn.r5337)
;
_cell_angle_alpha 90
_cell_angle_beta 90
_cell_angle_gamma 90
_cell_formula_units_Z 4
_cell_length_a 8.0108(4)
_cell_length_b 8.6270(5)
_cell_length_c 8.263(8)
_cell_measurement_reflns_used 739
_cell_measurement_temperature 293(2)
_cell_measurement_theta_max 24.1950
_cell_measurement_theta_min 4.6970
_cell_volume 571.0(6)
_computing_molecular_graphics 'Olex2 (Dolomanov et al., 2009)'
_computing_publication_material 'Olex2 (Dolomanov et al., 2009)'
_computing_structure_refinement 'ShelXL (Sheldrick, 2015)'
_computing_structure_solution 'ShelXS (Sheldrick, 2008)'
_diffrn_ambient_temperature 296(2)
_diffrn_measured_fraction_theta_full 0.312
_diffrn_measured_fraction_theta_max 0.272
_diffrn_measurement_device 'four-circle diffractometer'
_diffrn_measurement_device_type 'Xcalibur, Eos'
_diffrn_radiation_type MoK\a
_diffrn_radiation_wavelength 0.71073
_diffrn_reflns_av_R_equivalents 0.0483
_diffrn_reflns_av_unetI/netI 0.0404
_diffrn_reflns_Laue_measured_fraction_full 0.312
_diffrn_reflns_Laue_measured_fraction_max 0.272
_diffrn_reflns_limit_h_max 9
_diffrn_reflns_limit_h_min -10
_diffrn_reflns_limit_k_max 10
_diffrn_reflns_limit_k_min -10
_diffrn_reflns_limit_l_max 2
_diffrn_reflns_limit_l_min -2
_diffrn_reflns_number 2081
_diffrn_reflns_point_group_measured_fraction_full 0.284
_diffrn_reflns_point_group_measured_fraction_max 0.244
_diffrn_reflns_theta_full 25.242
_diffrn_reflns_theta_max 26.952
_diffrn_reflns_theta_min 4.726
_exptl_absorpt_coefficient_mu 0.159
_exptl_crystal_density_diffrn 1.770
_exptl_crystal_description prism
_exptl_crystal_F_000 328
_exptl_crystal_size_max 0.15
_exptl_crystal_size_mid 0.11
_exptl_crystal_size_min 0.1
_refine_diff_density_max 0.072
_refine_diff_density_min -0.079
_refine_diff_density_rms 0.021
_refine_ls_abs_structure_details
;
 Flack x determined using 64 quotients [(I+)-(I-)]/[(I+)+(I-)]
 (Parsons, Flack and Wagner, Acta Cryst. B69 (2013) 249-259).
;
_refine_ls_abs_structure_Flack -3.5(10)
_refine_ls_extinction_method none
_refine_ls_goodness_of_fit_ref 1.055
_refine_ls_hydrogen_treatment constr
_refine_ls_matrix_type full
_refine_ls_number_parameters 96
_refine_ls_number_reflns 303
_refine_ls_number_restraints 60
_refine_ls_restrained_S_all 0.954
_refine_ls_R_factor_all 0.0446
_refine_ls_R_factor_gt 0.0259
_refine_ls_shift/su_max 0.000
_refine_ls_shift/su_mean 0.000
_refine_ls_structure_factor_coef Fsqd
_refine_ls_weighting_details 'w=1/[\s^2^(Fo^2^)+(0.0241P)^2^] where P=(Fo^2^+2Fc^2^)/3'
_refine_ls_weighting_scheme calc
_refine_ls_wR_factor_gt 0.0411
_refine_ls_wR_factor_ref 0.0464
_reflns_Friedel_coverage 0.493
_reflns_Friedel_fraction_full 0.241
_reflns_Friedel_fraction_max 0.201
_reflns_number_gt 238
_reflns_number_total 303
_reflns_threshold_expression 'I > 2\s(I)'
_cod_data_source_file um5047sup1.cif
_cod_data_source_block Xylitol3_90GPa
_cod_database_code 2108781
_shelx_shelxl_version_number 2014/7
_shelx_space_group_comment
;
The symmetry employed for this shelxl refinement is uniquely defined
by the following loop, which should always be used as a source of
symmetry information in preference to the above space-group names.
They are only intended as comments.
;
_olex2_refinement_description
;
1. Fixed Uiso
 At 1.2 times of:
  All C(H) groups, All C(H,H) groups
 At 1.5 times of:
  All O(H) groups
2. Rigid body (RIGU) restrains
 C2, O4, C4, C3, C5, O3, O5, O2, C1, O1
 with sigma for 1-2 distances of 0.004 and sigma for 1-3 distances of 0.004
3.a Ternary CH refined with riding coordinates:
 C3(H3A), C2(H2A), C4(H4A)
3.b Secondary CH2 refined with riding coordinates:
 C1(H1A,H1B), C5(H5A,H5B)
3.c Idealised tetrahedral OH refined as rotating group:
 O4(H4), O2(H2), O3(H3), O1(H1), O5(H5)
;
_olex2_submission_special_instructions 'No special instructions were received'

loop_
_space_group_symop_operation_xyz
'x, y, z'
'-x+1/2, -y, z+1/2'
'x+1/2, -y+1/2, -z'
'-x, y+1/2, -z+1/2'

loop_
_atom_site_label
_atom_site_type_symbol
_atom_site_fract_x
_atom_site_fract_y
_atom_site_fract_z
_atom_site_U_iso_or_equiv
_atom_site_adp_type
_atom_site_occupancy
_atom_site_site_symmetry_order
_atom_site_calc_flag
_atom_site_refinement_flags_posn
_atom_site_refinement_flags_adp
_atom_site_refinement_flags_occupancy
_atom_site_disorder_assembly
_atom_site_disorder_group
O4 O 1.4694(5) 1.6442(6) 1.622(2) 0.026(6) Uani 1 1 d . U . . .
H4 H 1.510031 1.594204 1.696222 0.040 Uiso 1 1 calc GR . . . .
O2 O 1.8656(5) 1.5748(3) 1.2890(17) 0.020(8) Uani 1 1 d . U . . .
H2 H 1.899050 1.662667 1.308665 0.030 Uiso 1 1 calc GR . . . .
O3 O 1.5634(10) 1.7261(5) 1.300(3) 0.023(11) Uani 1 1 d . U . . .
H3 H 1.543084 1.727618 1.202780 0.034 Uiso 1 1 calc GR . . . .
O1 O 1.9301(5) 1.3162(5) 1.485(3) 0.044(18) Uani 1 1 d . U . . .
H1 H 1.991741 1.391684 1.477023 0.067 Uiso 1 1 calc GR . . . .
O5 O 1.1483(5) 1.5291(4) 1.5362(17) 0.034(10) Uani 1 1 d . U . . .
H5 H 1.128590 1.605050 1.592690 0.051 Uiso 1 1 calc GR . . . .
C3 C 1.5718(6) 1.5685(6) 1.355(4) 0.023(8) Uani 1 1 d . U . . .
H3A H 1.544401 1.501675 1.262696 0.028 Uiso 1 1 calc R . . . .
C2 C 1.7475(6) 1.5307(6) 1.406(3) 0.021(9) Uani 1 1 d . U . . .
H2A H 1.772308 1.583306 1.508720 0.025 Uiso 1 1 calc R . . . .
C1 C 1.7650(5) 1.3565(6) 1.429(2) 0.029(13) Uani 1 1 d . U . . .
H1A H 1.682814 1.320814 1.506669 0.035 Uiso 1 1 calc R . . . .
H1B H 1.743434 1.304724 1.326814 0.035 Uiso 1 1 calc R . . . .
C4 C 1.4412(7) 1.5422(7) 1.483(3) 0.025(7) Uani 1 1 d . U . . .
H4A H 1.449181 1.434525 1.520047 0.030 Uiso 1 1 calc R . . . .
C5 C 1.2688(6) 1.5686(6) 1.417(3) 0.032(8) Uani 1 1 d . U . . .
H5A H 1.255873 1.676546 1.387129 0.038 Uiso 1 1 calc R . . . .
H5B H 1.252093 1.505614 1.321549 0.038 Uiso 1 1 calc R . . . .

loop_
_atom_site_aniso_label
_atom_site_aniso_U_11
_atom_site_aniso_U_22
_atom_site_aniso_U_33
_atom_site_aniso_U_23
_atom_site_aniso_U_13
_atom_site_aniso_U_12
O4 0.022(3) 0.026(3) 0.03(2) 0.006(8) -0.001(6) 0.0050(19)
O2 0.0228(17) 0.0167(19) 0.02(2) 0.000(6) -0.003(6) -0.0019(15)
O3 0.027(3) 0.015(2) 0.03(3) -0.006(6) -0.002(8) 0.0012(16)
O1 0.011(2) 0.017(2) 0.10(6) -0.002(7) -0.001(7) 0.0035(15)
O5 0.0192(19) 0.0206(19) 0.06(3) -0.008(5) 0.005(6) -0.0030(15)
C3 0.019(3) 0.016(3) 0.04(2) 0.000(7) 0.006(8) 0.001(2)
C2 0.012(2) 0.020(3) 0.03(3) -0.008(7) 0.002(7) -0.002(2)
C1 0.012(3) 0.021(3) 0.05(4) 0.001(7) -0.008(7) 0.0020(19)
C4 0.023(3) 0.013(3) 0.04(2) 0.004(7) 0.006(8) -0.003(2)
C5 0.011(3) 0.023(3) 0.06(3) -0.011(8) 0.000(7) 0.000(2)

loop_
_atom_type_symbol
_atom_type_description
_atom_type_scat_dispersion_real
_atom_type_scat_dispersion_imag
_atom_type_scat_source
C C 0.0033 0.0016 'International Tables Vol C Tables 4.2.6.8 and 6.1.1.4'
H H 0.0000 0.0000 'International Tables Vol C Tables 4.2.6.8 and 6.1.1.4'
O O 0.0106 0.0060 'International Tables Vol C Tables 4.2.6.8 and 6.1.1.4'

loop_
_geom_angle_atom_site_label_1
_geom_angle_atom_site_label_2
_geom_angle_atom_site_label_3
_geom_angle
_geom_angle_site_symmetry_1
_geom_angle_site_symmetry_3
_geom_angle_publ_flag
O3 C3 C2 109.8(5) . . ?
O3 C3 C4 109.4(11) . . ?
C2 C3 C4 115(2) . . ?
O2 C2 C3 112.0(18) . . ?
O2 C2 C1 106.8(10) . . ?
C3 C2 C1 109.6(5) . . ?
O1 C1 C2 111.2(5) . . ?
O4 C4 C3 110.6(10) . . ?
O4 C4 C5 109.5(10) . . ?
C5 C4 C3 111.2(18) . . ?
O5 C5 C4 109.9(16) . . ?

loop_
_geom_bond_atom_site_label_1
_geom_bond_atom_site_label_2
_geom_bond_distance
_geom_bond_site_symmetry_2
_geom_bond_publ_flag
O4 C4 1.46(2) . ?
O2 C2 1.41(2) . ?
O3 C3 1.435(15) . ?
O1 C1 1.445(10) . ?
O5 C5 1.418(19) . ?
C3 C2 1.506(14) . ?
C3 C4 1.51(3) . ?
C2 C1 1.521(8) . ?
C4 C5 1.501(13) . ?

_cod_database_fobs_code 2108781
